data_4507972
loop_
_publ_author_name
'Wang, Xiu-Li'
'Luan, Jian'
'Sui, Fang-Fang'
'Lin, Hong-Yan'
'Liu, Guo-Cheng'
'Xu, Chuang'

_publ_section_title
;
 Structural Diversities and Fluorescent and Photocatalytic Properties of a
 Series of CuIICoordination Polymers Constructed from Flexible
 Bis-pyridyl-bis-amide Ligands with Different Spacer Lengths and Different
 Aromatic Carboxylates
;
_journal_issue 8
_journal_name_full 'Crystal Growth &amp; Design'
_journal_page_first 3561
_journal_paper_doi 10.1021/cg400538c
_journal_volume 13
_journal_year 2013
_chemical_formula_sum 'C21 H19 Cu N2 O6'
_chemical_formula_weight 458.92
_chemical_name_systematic
; 
 ? 
;
_space_group_IT_number 14
_symmetry_cell_setting monoclinic
_symmetry_space_group_name_Hall '-P 2yn'
_symmetry_space_group_name_H-M 'P 1 21/n 1'
_atom_sites_solution_hydrogens geom
_atom_sites_solution_primary direct
_atom_sites_solution_secondary difmap
_audit_creation_method SHELXL-97
_cell_angle_alpha 90.00
_cell_angle_beta 91.7680(10)
_cell_angle_gamma 90.00
_cell_formula_units_Z 4
_cell_length_a 11.1320(5)
_cell_length_b 14.3355(7)
_cell_length_c 11.5297(6)
_cell_measurement_temperature 296(2)
_cell_measurement_theta_max 25.00
_cell_measurement_theta_min 2.27
_cell_volume 1839.07(16)
_computing_cell_refinement 'SMART (Bruker, 2001)'
_computing_data_collection 'SMART (Bruker, 2001)'
_computing_data_reduction 'SAINT+ (Bruker, 1999)'
_computing_molecular_graphics 'PLATON (Spek, 2003)'
_computing_publication_material 'SHELXTL (1998)'
_computing_structure_refinement 'SHELXL-97 (Sheldrick, 2008)'
_computing_structure_solution 'SHELXS-97 (Sheldrick, 2008)'
_diffrn_ambient_temperature 296(2)
_diffrn_measured_fraction_theta_full 1.000
_diffrn_measured_fraction_theta_max 1.000
_diffrn_measurement_device_type 'CCD area detector'
_diffrn_measurement_method 'phi and omega scans'
_diffrn_radiation_monochromator graphite
_diffrn_radiation_source 'fine-focus sealed tube'
_diffrn_radiation_type MoK\a
_diffrn_radiation_wavelength 0.71073
_diffrn_reflns_av_R_equivalents 0.0156
_diffrn_reflns_av_sigmaI/netI 0.0172
_diffrn_reflns_limit_h_max 12
_diffrn_reflns_limit_h_min -13
_diffrn_reflns_limit_k_max 13
_diffrn_reflns_limit_k_min -17
_diffrn_reflns_limit_l_max 13
_diffrn_reflns_limit_l_min -11
_diffrn_reflns_number 9269
_diffrn_reflns_theta_full 25.00
_diffrn_reflns_theta_max 25.00
_diffrn_reflns_theta_min 2.27
_exptl_absorpt_coefficient_mu 1.233
_exptl_absorpt_correction_T_max 0.862
_exptl_absorpt_correction_T_min 0.801
_exptl_absorpt_correction_type empirical
_exptl_absorpt_process_details SADABS
_exptl_crystal_colour GREEN
_exptl_crystal_density_diffrn 1.657
_exptl_crystal_density_method 'not measured'
_exptl_crystal_description BLOCK
_exptl_crystal_F_000 944
_exptl_crystal_size_max 0.18
_exptl_crystal_size_mid 0.16
_exptl_crystal_size_min 0.12
_refine_diff_density_max 0.320
_refine_diff_density_min -0.245
_refine_diff_density_rms 0.056
_refine_ls_extinction_method none
_refine_ls_goodness_of_fit_ref 1.052
_refine_ls_hydrogen_treatment mixed
_refine_ls_matrix_type full
_refine_ls_number_parameters 279
_refine_ls_number_reflns 3245
_refine_ls_number_restraints 0
_refine_ls_restrained_S_all 1.052
_refine_ls_R_factor_all 0.0289
_refine_ls_R_factor_gt 0.0256
_refine_ls_shift/su_max 0.000
_refine_ls_shift/su_mean 0.000
_refine_ls_structure_factor_coef Fsqd
_refine_ls_weighting_details 'calc w=1/[\s^2^(Fo^2^)+(0.0427P)^2^+0.9315P] where P=(Fo^2^+2Fc^2^)/3'
_refine_ls_weighting_scheme calc
_refine_ls_wR_factor_gt 0.0701
_refine_ls_wR_factor_ref 0.0714
_reflns_number_gt 2953
_reflns_number_total 3245
_reflns_threshold_expression >2sigma(I)
_cod_data_source_file cg400538c_si_002.cif
_cod_data_source_block 13
_cod_depositor_comments
;
The following automatic conversions were performed:

'_symmetry_cell_setting' value 'Monoclinic' changed to 'monoclinic'
according to /home/saulius/struct/CIF-dictionaries/cif_core.dic
dictionary named 'cif_core.dic' version 2.4.2 from 2011-04-26.

Automatic conversion script
Id: cif_fix_values 1891 2012-01-12 08:04:46Z andrius 
;
_cod_original_sg_symbol_H-M 'P 21/n '
_cod_database_code 4507972

loop_
_symmetry_equiv_pos_as_xyz
'x, y, z'
'-x+1/2, y+1/2, -z+1/2'
'-x, -y, -z'
'x-1/2, -y-1/2, z-1/2'

loop_
_atom_site_label
_atom_site_type_symbol
_atom_site_fract_x
_atom_site_fract_y
_atom_site_fract_z
_atom_site_U_iso_or_equiv
_atom_site_adp_type
_atom_site_occupancy
_atom_site_symmetry_multiplicity
_atom_site_calc_flag
_atom_site_refinement_flags
Cu1 Cu 0.415350(18) 0.019548(15) 0.418960(18) 0.01424(9) Uani 1 1 d .
N1 N 0.28503(14) 0.06048(12) 0.27881(14) 0.0216(4) Uani 1 1 d .
O1 O -0.03509(14) -0.07673(12) 0.22669(16) 0.0431(4) Uani 1 1 d .
O1W O 0.1054(2) -0.19005(18) 0.0712(2) 0.0577(6) Uani 1 1 d .
H1WA H 0.069(3) -0.169(3) 0.133(3) 0.075(13) Uiso 1 1 d .
H1WB H 0.087(4) -0.248(4) 0.070(4) 0.13(2) Uiso 1 1 d .
C1 C 0.30988(18) 0.13255(16) 0.20926(19) 0.0271(5) Uani 1 1 d .
H1A H 0.3848 0.1609 0.2180 0.033 Uiso 1 1 calc R
O2 O 0.31786(13) -0.07045(12) 0.50343(14) 0.0364(4) Uani 1 1 d .
N2 N -0.12196(15) 0.03723(13) 0.12044(16) 0.0265(4) Uani 1 1 d .
H2B H -0.1131 0.0881 0.0821 0.032 Uiso 1 1 calc R
C2 C 0.23080(19) 0.16676(16) 0.1259(2) 0.0313(5) Uani 1 1 d .
H2A H 0.2522 0.2168 0.0796 0.038 Uiso 1 1 calc R
O3 O 0.45765(13) -0.10174(12) 0.63774(14) 0.0359(4) Uani 1 1 d .
C3 C 0.11849(19) 0.12556(16) 0.11174(19) 0.0277(5) Uani 1 1 d .
H3A H 0.0631 0.1480 0.0566 0.033 Uiso 1 1 calc R
O4 O 0.12487(14) -0.38325(12) 0.96677(13) 0.0376(4) Uani 1 1 d .
C4 C 0.09052(17) 0.05045(15) 0.18115(17) 0.0224(4) Uani 1 1 d .
O5 O -0.01380(13) -0.41642(11) 0.83107(13) 0.0312(4) Uani 1 1 d .
C5 C 0.17689(18) 0.02009(14) 0.26268(18) 0.0221(4) Uani 1 1 d .
H5A H 0.1586 -0.0310 0.3085 0.027 Uiso 1 1 calc R
C6 C -0.02789(18) -0.00130(15) 0.17739(19) 0.0241(4) Uani 1 1 d .
C7 C -0.24053(18) -0.00776(16) 0.12366(19) 0.0259(5) Uani 1 1 d .
H7A H -0.2707 -0.0023 0.2014 0.031 Uiso 1 1 calc R
H7B H -0.2316 -0.0736 0.1068 0.031 Uiso 1 1 calc R
C8 C -0.33189(18) 0.03400(15) 0.03807(19) 0.0259(5) Uani 1 1 d .
H8A H -0.3016 0.0302 -0.0398 0.031 Uiso 1 1 calc R
H8B H -0.3440 0.0993 0.0564 0.031 Uiso 1 1 calc R
C9 C -0.45215(18) -0.01802(16) 0.04276(19) 0.0271(5) Uani 1 1 d .
H9A H -0.4384 -0.0836 0.0273 0.032 Uiso 1 1 calc R
H9B H -0.4821 -0.0130 0.1206 0.032 Uiso 1 1 calc R
C10 C 0.27144(17) -0.17512(13) 0.65815(17) 0.0188(4) Uani 1 1 d .
C11 C 0.32358(17) -0.22864(15) 0.74417(18) 0.0241(4) Uani 1 1 d .
H11A H 0.4060 -0.2243 0.7589 0.029 Uiso 1 1 calc R
C12 C 0.25587(18) -0.28957(14) 0.81019(18) 0.0244(4) Uani 1 1 d .
H12A H 0.2941 -0.3229 0.8698 0.029 Uiso 1 1 calc R
C13 C 0.13521(17) -0.30191(13) 0.79020(16) 0.0186(4) Uani 1 1 d .
C14 C 0.07588(17) -0.37192(13) 0.86768(16) 0.0186(4) Uani 1 1 d .
C15 C 0.07577(17) -0.25042(13) 0.69846(16) 0.0182(4) Uani 1 1 d .
C16 C -0.04810(17) -0.26150(14) 0.66896(18) 0.0234(4) Uani 1 1 d .
H16A H -0.0925 -0.3060 0.7077 0.028 Uiso 1 1 calc R
C17 C -0.10316(18) -0.20850(15) 0.58536(19) 0.0289(5) Uani 1 1 d .
H17A H -0.1839 -0.2183 0.5659 0.035 Uiso 1 1 calc R
C18 C -0.0387(2) -0.13892(17) 0.5281(2) 0.0329(5) Uani 1 1 d .
H18A H -0.0781 -0.1004 0.4743 0.039 Uiso 1 1 calc R
C19 C 0.08155(18) -0.12758(16) 0.55124(19) 0.0280(5) Uani 1 1 d .
H19A H 0.1233 -0.0819 0.5116 0.034 Uiso 1 1 calc R
C20 C 0.14415(17) -0.18385(13) 0.63423(16) 0.0183(4) Uani 1 1 d .
C21 C 0.35393(16) -0.11067(13) 0.59425(16) 0.0178(4) Uani 1 1 d .

loop_
_atom_site_aniso_label
_atom_site_aniso_U_11
_atom_site_aniso_U_22
_atom_site_aniso_U_33
_atom_site_aniso_U_23
_atom_site_aniso_U_13
_atom_site_aniso_U_12
Cu1 0.01235(13) 0.01588(15) 0.01452(14) -0.00024(8) 0.00099(9) -0.00046(8)
N1 0.0164(8) 0.0274(9) 0.0209(9) 0.0008(7) -0.0017(6) 0.0003(7)
O1 0.0276(8) 0.0395(10) 0.0614(12) 0.0193(9) -0.0121(8) -0.0084(7)
O1W 0.0626(14) 0.0453(13) 0.0649(16) 0.0030(11) -0.0061(11) 0.0103(11)
C1 0.0186(10) 0.0343(12) 0.0283(12) 0.0026(9) -0.0026(8) -0.0055(9)
O2 0.0228(8) 0.0526(11) 0.0336(9) 0.0220(8) -0.0018(6) -0.0149(7)
N2 0.0166(8) 0.0311(10) 0.0312(10) 0.0039(8) -0.0065(7) -0.0041(7)
C2 0.0289(11) 0.0344(13) 0.0304(12) 0.0121(10) -0.0019(9) -0.0052(9)
O3 0.0209(8) 0.0445(10) 0.0419(10) 0.0214(8) -0.0073(7) -0.0158(7)
C3 0.0220(10) 0.0348(12) 0.0260(11) 0.0047(9) -0.0059(8) 0.0019(9)
O4 0.0431(9) 0.0431(10) 0.0258(9) 0.0165(7) -0.0099(7) -0.0242(8)
C4 0.0168(10) 0.0274(11) 0.0227(10) -0.0024(8) -0.0025(8) -0.0003(8)
O5 0.0327(8) 0.0346(9) 0.0259(8) 0.0116(7) -0.0045(6) -0.0173(7)
C5 0.0195(10) 0.0253(11) 0.0215(10) 0.0011(8) -0.0016(8) -0.0014(8)
C6 0.0181(10) 0.0304(12) 0.0236(11) -0.0015(9) -0.0035(8) -0.0011(9)
C7 0.0172(10) 0.0337(12) 0.0265(11) 0.0012(9) -0.0033(8) -0.0045(9)
C8 0.0180(10) 0.0302(12) 0.0293(12) 0.0018(9) -0.0040(9) -0.0025(8)
C9 0.0158(10) 0.0375(13) 0.0277(12) 0.0039(9) -0.0034(9) -0.0026(9)
C10 0.0178(10) 0.0190(10) 0.0197(10) -0.0014(8) 0.0032(8) -0.0032(8)
C11 0.0155(9) 0.0282(11) 0.0285(11) 0.0053(9) 0.0006(8) -0.0032(8)
C12 0.0213(10) 0.0267(11) 0.0249(11) 0.0082(9) -0.0018(8) -0.0012(8)
C13 0.0204(10) 0.0171(10) 0.0186(10) 0.0000(8) 0.0030(7) -0.0019(8)
C14 0.0201(10) 0.0162(10) 0.0197(10) -0.0002(8) 0.0047(8) 0.0012(8)
C15 0.0184(9) 0.0179(10) 0.0185(10) -0.0017(7) 0.0021(8) -0.0019(7)
C16 0.0178(10) 0.0247(11) 0.0279(11) 0.0017(8) 0.0027(8) -0.0055(8)
C17 0.0175(10) 0.0346(13) 0.0342(12) 0.0035(10) -0.0052(9) -0.0041(9)
C18 0.0278(11) 0.0376(13) 0.0326(12) 0.0134(10) -0.0099(9) -0.0033(10)
C19 0.0249(11) 0.0303(12) 0.0287(11) 0.0114(9) -0.0013(9) -0.0065(9)
C20 0.0181(9) 0.0200(10) 0.0169(10) 0.0000(7) 0.0008(7) -0.0025(8)
C21 0.0178(9) 0.0164(9) 0.0194(10) -0.0017(8) 0.0036(7) -0.0020(7)

loop_
_atom_type_symbol
_atom_type_description
_atom_type_scat_dispersion_real
_atom_type_scat_dispersion_imag
_atom_type_scat_source
C C 0.0033 0.0016 'International Tables Vol C Tables 4.2.6.8 and 6.1.1.4'
H H 0.0000 0.0000 'International Tables Vol C Tables 4.2.6.8 and 6.1.1.4'
N N 0.0061 0.0033 'International Tables Vol C Tables 4.2.6.8 and 6.1.1.4'
O O 0.0106 0.0060 'International Tables Vol C Tables 4.2.6.8 and 6.1.1.4'
Cu Cu 0.3201 1.2651 'International Tables Vol C Tables 4.2.6.8 and 6.1.1.4'

loop_
_geom_angle_atom_site_label_1
_geom_angle_atom_site_label_2
_geom_angle_atom_site_label_3
_geom_angle
_geom_angle_site_symmetry_1
_geom_angle_site_symmetry_3
O2 Cu1 O3 166.41(6) . 3_656
O2 Cu1 O5 89.90(8) . 4_655
O3 Cu1 O5 88.58(7) 3_656 4_655
O2 Cu1 O4 89.58(8) . 2_556
O3 Cu1 O4 88.81(8) 3_656 2_556
O5 Cu1 O4 166.69(6) 4_655 2_556
O2 Cu1 N1 100.15(6) . .
O3 Cu1 N1 93.44(6) 3_656 .
O5 Cu1 N1 94.99(6) 4_655 .
O4 Cu1 N1 98.19(6) 2_556 .
O2 Cu1 Cu1 84.49(4) . 3_656
O3 Cu1 Cu1 81.92(4) 3_656 3_656
O5 Cu1 Cu1 85.27(4) 4_655 3_656
O4 Cu1 Cu1 81.44(4) 2_556 3_656
N1 Cu1 Cu1 175.35(5) . 3_656
C1 N1 C5 116.70(17) . .
C1 N1 Cu1 119.81(13) . .
C5 N1 Cu1 123.38(14) . .
N1 C1 C2 123.61(19) . .
C21 O2 Cu1 123.37(13) . .
C6 N2 C7 119.74(18) . .
C1 C2 C3 119.1(2) . .
C21 O3 Cu1 126.28(13) . 3_656
C4 C3 C2 118.78(19) . .
C14 O4 Cu1 126.40(13) . 2_546
C3 C4 C5 118.08(18) . .
C3 C4 C6 125.24(18) . .
C5 C4 C6 116.67(19) . .
C14 O5 Cu1 122.58(13) . 4_556
N1 C5 C4 123.74(19) . .
O1 C6 N2 122.04(19) . .
O1 C6 C4 119.28(18) . .
N2 C6 C4 118.68(19) . .
N2 C7 C8 113.23(18) . .
C7 C8 C9 110.68(17) . .
C9 C9 C8 114.0(2) 3_455 .
C11 C10 C20 118.86(17) . .
C11 C10 C21 116.47(17) . .
C20 C10 C21 124.68(17) . .
C10 C11 C12 121.48(18) . .
C13 C12 C11 122.25(18) . .
C12 C13 C15 119.08(18) . .
C12 C13 C14 115.58(17) . .
C15 C13 C14 125.32(17) . .
O5 C14 O4 124.05(18) . .
O5 C14 C13 120.01(17) . .
O4 C14 C13 115.90(17) . .
C16 C15 C13 122.81(17) . .
C16 C15 C20 118.43(17) . .
C13 C15 C20 118.75(17) . .
C17 C16 C15 121.43(19) . .
C16 C17 C18 120.29(19) . .
C19 C18 C17 120.3(2) . .
C18 C19 C20 121.46(19) . .
C19 C20 C15 117.87(17) . .
C19 C20 C10 122.67(18) . .
C15 C20 C10 119.44(17) . .
O2 C21 O3 123.84(18) . .
O2 C21 C10 120.40(17) . .
O3 C21 C10 115.75(17) . .

loop_
_geom_bond_atom_site_label_1
_geom_bond_atom_site_label_2
_geom_bond_distance
_geom_bond_site_symmetry_2
Cu1 O2 1.9636(14) .
Cu1 O3 1.9676(14) 3_656
Cu1 O5 1.9708(14) 4_655
Cu1 O4 1.9785(15) 2_556
Cu1 N1 2.2170(16) .
Cu1 Cu1 2.6722(4) 3_656
N1 C1 1.342(3) .
N1 C5 1.344(3) .
O1 C6 1.225(3) .
C1 C2 1.374(3) .
O2 C21 1.251(2) .
N2 C6 1.338(3) .
N2 C7 1.470(3) .
C2 C3 1.388(3) .
O3 C21 1.251(2) .
O3 Cu1 1.9675(14) 3_656
C3 C4 1.383(3) .
O4 C14 1.261(2) .
O4 Cu1 1.9785(15) 2_546
C4 C5 1.393(3) .
C4 C6 1.512(3) .
O5 C14 1.247(2) .
O5 Cu1 1.9708(14) 4_556
C7 C8 1.518(3) .
C8 C9 1.535(3) .
C9 C9 1.520(4) 3_455
C10 C11 1.369(3) .
C10 C20 1.441(3) .
C10 C21 1.511(3) .
C11 C12 1.395(3) .
C12 C13 1.367(3) .
C13 C15 1.435(3) .
C13 C14 1.509(3) .
C15 C16 1.419(3) .
C15 C20 1.440(3) .
C16 C17 1.359(3) .
C17 C18 1.405(3) .
C18 C19 1.367(3) .
C19 C20 1.418(3) .
